data_4324602
loop_
_publ_author_name
'Stephen M. Mansell'
'Rolfe H. Herber'
'Israel Nowik'
'Douglas H. Ross'
'Christopher A. Russell'
'Duncan F. Wass'

_publ_contact_author
; 
    Dr. Chris Russell 
    School of Chemistry
    University of Bristol
    Cantock's Close
    BS8 1TS Bristol
    UK
;
_publ_contact_author_email
;
Chris.Russell@bristol.ac.uk
;
_publ_contact_author_fax '0117 9290509'
_publ_contact_author_phone '0117 9287655'
_publ_section_title
;
 Coordination Chemistry of N-Heterocyclic Stannylenes: A Combined
 Synthetic and M\"ossbauer Spectroscopy Study
;
_journal_name_full 'Inorganic Chemistry'
_journal_page_first 2252
_journal_page_last 2263
_journal_paper_doi 10.1021/ic101920x
_journal_volume 50
_journal_year 2011
_chemical_formula_moiety 'C12 H26 N2 Sn1'
_chemical_formula_sum 'C12 H26 N2 Sn'
_chemical_formula_weight 317.06
_chemical_name_systematic
; 
 ? 
;
_space_group_IT_number 14
_symmetry_cell_setting monoclinic
_symmetry_space_group_name_Hall '-P 2ybc'
_symmetry_space_group_name_H-M 'P 1 21/c 1'
_atom_sites_solution_hydrogens geom
_atom_sites_solution_primary direct
_atom_sites_solution_secondary difmap
_audit_creation_method SHELXL-97
_cell_angle_alpha 90.00
_cell_angle_beta 117.6900(10)
_cell_angle_gamma 90.00
_cell_formula_units_Z 8
_cell_length_a 23.3287(6)
_cell_length_b 6.4072(2)
_cell_length_c 21.6934(5)
_cell_measurement_reflns_used 20419
_cell_measurement_temperature 100(2)
_cell_measurement_theta_max 28.2535
_cell_measurement_theta_min 3.352
_cell_volume 2871.19(14)
_computing_cell_refinement 'APEX-II and SAINT (Bruker, 2001)'
_computing_data_collection 'APEX-II (Bruker, 2004)'
_computing_data_reduction 'SAINT v7.51A (BRUKER)'
_computing_molecular_graphics SHELXTL
_computing_publication_material SHELXTL
_computing_structure_refinement 'SHELXL-97 (Sheldrick, 1997)'
_computing_structure_solution 'SHELXS-97 (Sheldrick, 1990)'
_diffrn_ambient_temperature 100(2)
_diffrn_detector_area_resol_mean '4096x4096pixels / 62x62mm'
_diffrn_measured_fraction_theta_full 0.997
_diffrn_measured_fraction_theta_max 0.997
_diffrn_measurement_device_type 'Bruker Kappa-APEX-II area-detector'
_diffrn_measurement_method '\f and \w scans'
_diffrn_radiation_monochromator graphite
_diffrn_radiation_source 'fine-focus sealed tube'
_diffrn_radiation_type MoK\a
_diffrn_radiation_wavelength 0.71073
_diffrn_reflns_av_R_equivalents 0.0457
_diffrn_reflns_av_sigmaI/netI 0.0240
_diffrn_reflns_limit_h_max 31
_diffrn_reflns_limit_h_min -28
_diffrn_reflns_limit_k_max 7
_diffrn_reflns_limit_k_min -8
_diffrn_reflns_limit_l_max 27
_diffrn_reflns_limit_l_min -28
_diffrn_reflns_number 65157
_diffrn_reflns_theta_full 28.27
_diffrn_reflns_theta_max 28.27
_diffrn_reflns_theta_min 1.75
_diffrn_standards_number 0
_exptl_absorpt_coefficient_mu 1.756
_exptl_absorpt_correction_T_max 0.870822
_exptl_absorpt_correction_T_min 0.724776
_exptl_absorpt_correction_type multi-scan
_exptl_absorpt_process_details 'SADABS-2008/1 - Bruker AXS'
_exptl_crystal_colour Yellow
_exptl_crystal_density_diffrn 1.467
_exptl_crystal_description Rod
_exptl_crystal_F_000 1296
_exptl_crystal_size_max 0.30
_exptl_crystal_size_mid 0.08
_exptl_crystal_size_min 0.08
_refine_diff_density_max 4.861
_refine_diff_density_min -1.070
_refine_diff_density_rms 0.152
_refine_ls_extinction_method none
_refine_ls_goodness_of_fit_ref 1.120
_refine_ls_hydrogen_treatment constr
_refine_ls_matrix_type full
_refine_ls_number_parameters 288
_refine_ls_number_reflns 7120
_refine_ls_number_restraints 0
_refine_ls_restrained_S_all 1.120
_refine_ls_R_factor_all 0.0444
_refine_ls_R_factor_gt 0.0367
_refine_ls_shift/su_max 0.001
_refine_ls_shift/su_mean 0.000
_refine_ls_structure_factor_coef Fsqd
_refine_ls_weighting_details 'calc w=1/[\s^2^(Fo^2^)+(0.0440P)^2^+8.0520P] where P=(Fo^2^+2Fc^2^)/3'
_refine_ls_weighting_scheme calc
_refine_ls_wR_factor_gt 0.0871
_refine_ls_wR_factor_ref 0.0927
_reflns_number_gt 6462
_reflns_number_total 7120
_reflns_threshold_expression >2sigma(I)
_cod_data_source_file ic101920x_si_001_7.cif
_cod_data_source_block 10
_cod_original_cell_volume 2871.19(13)
_cod_original_formula_sum 'C12 H26 N2 Sn1'
_cod_database_code 4324602

loop_
_symmetry_equiv_pos_as_xyz
'x, y, z'
'-x, y+1/2, -z+1/2'
'-x, -y, -z'
'x, -y-1/2, z-1/2'

loop_
_atom_site_label
_atom_site_type_symbol
_atom_site_fract_x
_atom_site_fract_y
_atom_site_fract_z
_atom_site_U_iso_or_equiv
_atom_site_adp_type
_atom_site_occupancy
_atom_site_symmetry_multiplicity
_atom_site_calc_flag
_atom_site_refinement_flags
Sn1 Sn 0.446217(18) 0.19379(5) 0.255930(18) 0.01579(10) Uani 1 1 d .
N1 N 0.3926(2) 0.3395(6) 0.2953(2) 0.0182(8) Uani 1 1 d .
N2 N 0.3715(2) 0.2835(6) 0.1647(2) 0.0159(8) Uani 1 1 d .
C1 C 0.3960(3) 0.3189(8) 0.3646(3) 0.0211(10) Uani 1 1 d .
C2 C 0.3374(3) 0.2011(9) 0.3605(3) 0.0263(12) Uani 1 1 d .
H2A H 0.2978 0.2789 0.3311 0.039 Uiso 1 1 calc R
H2B H 0.3415 0.1861 0.4073 0.039 Uiso 1 1 calc R
H2C H 0.3353 0.0626 0.3404 0.039 Uiso 1 1 calc R
C3 C 0.4002(3) 0.5331(9) 0.3981(3) 0.0287(12) Uani 1 1 d .
H3A H 0.4390 0.6063 0.4032 0.043 Uiso 1 1 calc R
H3B H 0.4024 0.5145 0.4440 0.043 Uiso 1 1 calc R
H3C H 0.3617 0.6155 0.3684 0.043 Uiso 1 1 calc R
C4 C 0.4573(3) 0.1973(10) 0.4120(3) 0.0282(13) Uani 1 1 d .
H4A H 0.4573 0.0632 0.3903 0.042 Uiso 1 1 calc R
H4B H 0.4583 0.1729 0.4571 0.042 Uiso 1 1 calc R
H4C H 0.4955 0.2781 0.4188 0.042 Uiso 1 1 calc R
C5 C 0.3685(3) 0.2918(8) 0.0950(3) 0.0196(10) Uani 1 1 d .
C6 C 0.4283(3) 0.1783(9) 0.0994(3) 0.0249(12) Uani 1 1 d .
H6A H 0.4674 0.2353 0.1381 0.037 Uiso 1 1 calc R
H6B H 0.4305 0.1981 0.0558 0.037 Uiso 1 1 calc R
H6C H 0.4250 0.0289 0.1071 0.037 Uiso 1 1 calc R
C7 C 0.3085(3) 0.1834(9) 0.0403(3) 0.0263(12) Uani 1 1 d .
H7A H 0.3089 0.0364 0.0530 0.039 Uiso 1 1 calc R
H7B H 0.3080 0.1924 -0.0050 0.039 Uiso 1 1 calc R
H7C H 0.2697 0.2514 0.0375 0.039 Uiso 1 1 calc R
C8 C 0.3700(3) 0.5196(9) 0.0729(3) 0.0274(11) Uani 1 1 d .
H8A H 0.3308 0.5920 0.0672 0.041 Uiso 1 1 calc R
H8B H 0.3719 0.5215 0.0287 0.041 Uiso 1 1 calc R
H8C H 0.4082 0.5902 0.1088 0.041 Uiso 1 1 calc R
C9 C 0.3424(2) 0.4765(8) 0.2431(3) 0.0212(10) Uani 1 1 d .
H9 H 0.3063 0.4930 0.2554 0.025 Uiso 1 1 calc R
C10 C 0.3162(2) 0.3695(8) 0.1719(3) 0.0204(10) Uani 1 1 d .
H10 H 0.2939 0.4763 0.1347 0.024 Uiso 1 1 calc R
C11 C 0.3692(3) 0.6931(8) 0.2403(3) 0.0276(13) Uani 1 1 d .
H11A H 0.3912 0.7522 0.2874 0.041 Uiso 1 1 calc R
H11B H 0.3336 0.7849 0.2102 0.041 Uiso 1 1 calc R
H11C H 0.4001 0.6806 0.2217 0.041 Uiso 1 1 calc R
C12 C 0.2661(3) 0.2013(8) 0.1663(4) 0.0270(13) Uani 1 1 d .
H12A H 0.2588 0.1049 0.1283 0.041 Uiso 1 1 calc R
H12B H 0.2252 0.2691 0.1570 0.041 Uiso 1 1 calc R
H12C H 0.2827 0.1236 0.2102 0.041 Uiso 1 1 calc R
Sn2 Sn 0.054030(18) 0.71029(5) 0.308230(18) 0.01642(10) Uani 1 1 d .
N3 N 0.1293(2) 0.8014(7) 0.2918(3) 0.0200(9) Uani 1 1 d .
N4 N 0.1082(2) 0.8521(7) 0.4018(2) 0.0179(8) Uani 1 1 d .
C13 C 0.1308(3) 0.8149(8) 0.2249(3) 0.0203(10) Uani 1 1 d .
C14 C 0.0723(3) 0.6976(9) 0.1704(3) 0.0227(11) Uani 1 1 d .
H14A H 0.0750 0.5504 0.1837 0.034 Uiso 1 1 calc R
H14B H 0.0716 0.7088 0.1250 0.034 Uiso 1 1 calc R
H14C H 0.0325 0.7585 0.1675 0.034 Uiso 1 1 calc R
C15 C 0.1920(3) 0.7133(10) 0.2291(3) 0.0269(12) Uani 1 1 d .
H15A H 0.2303 0.7872 0.2636 0.040 Uiso 1 1 calc R
H15B H 0.1910 0.7211 0.1834 0.040 Uiso 1 1 calc R
H15C H 0.1939 0.5668 0.2429 0.040 Uiso 1 1 calc R
C16 C 0.1281(3) 1.0428(9) 0.2019(3) 0.0284(12) Uani 1 1 d .
H16A H 0.0883 1.1080 0.1973 0.043 Uiso 1 1 calc R
H16B H 0.1286 1.0474 0.1570 0.043 Uiso 1 1 calc R
H16C H 0.1657 1.1186 0.2368 0.043 Uiso 1 1 calc R
C17 C 0.1045(3) 0.8304(8) 0.4675(3) 0.0206(10) Uani 1 1 d .
C18 C 0.1028(3) 1.0435(10) 0.4987(3) 0.0321(13) Uani 1 1 d .
H18A H 0.1418 1.1224 0.5075 0.048 Uiso 1 1 calc R
H18B H 0.1010 1.0236 0.5426 0.048 Uiso 1 1 calc R
H18C H 0.0644 1.1209 0.4660 0.048 Uiso 1 1 calc R
C19 C 0.1630(3) 0.7072(10) 0.5205(3) 0.0304(14) Uani 1 1 d .
H19A H 0.1628 0.5670 0.5023 0.046 Uiso 1 1 calc R
H19B H 0.1608 0.6963 0.5644 0.046 Uiso 1 1 calc R
H19C H 0.2030 0.7794 0.5287 0.046 Uiso 1 1 calc R
C20 C 0.0429(3) 0.7141(10) 0.4520(3) 0.0271(13) Uani 1 1 d .
H20A H 0.0056 0.7926 0.4177 0.041 Uiso 1 1 calc R
H20B H 0.0391 0.6984 0.4949 0.041 Uiso 1 1 calc R
H20C H 0.0439 0.5759 0.4332 0.041 Uiso 1 1 calc R
C21 C 0.1848(2) 0.8820(8) 0.3549(3) 0.0209(10) Uani 1 1 d .
H21 H 0.2076 0.9894 0.3408 0.025 Uiso 1 1 calc R
C22 C 0.1589(3) 0.9868(8) 0.4004(3) 0.0224(10) Uani 1 1 d .
H22 H 0.1951 0.9995 0.4489 0.027 Uiso 1 1 calc R
C23 C 0.2335(3) 0.7109(8) 0.3969(3) 0.0249(12) Uani 1 1 d .
H23A H 0.2138 0.6169 0.4173 0.037 Uiso 1 1 calc R
H23B H 0.2723 0.7752 0.4340 0.037 Uiso 1 1 calc R
H23C H 0.2455 0.6314 0.3660 0.037 Uiso 1 1 calc R
C24 C 0.1336(3) 1.2064(9) 0.3727(4) 0.0318(14) Uani 1 1 d .
H24A H 0.0988 1.1963 0.3248 0.048 Uiso 1 1 calc R
H24B H 0.1690 1.2911 0.3736 0.048 Uiso 1 1 calc R
H24C H 0.1170 1.2719 0.4020 0.048 Uiso 1 1 calc R

loop_
_atom_site_aniso_label
_atom_site_aniso_U_11
_atom_site_aniso_U_22
_atom_site_aniso_U_33
_atom_site_aniso_U_23
_atom_site_aniso_U_13
_atom_site_aniso_U_12
Sn1 0.0141(2) 0.01785(17) 0.01563(19) 0.00161(12) 0.00714(15) 0.00390(12)
N1 0.022(2) 0.0174(19) 0.020(2) 0.0021(16) 0.0147(18) 0.0049(16)
N2 0.013(2) 0.023(2) 0.012(2) 0.0002(15) 0.0055(18) 0.0043(15)
C1 0.024(3) 0.024(3) 0.023(3) -0.004(2) 0.017(2) -0.001(2)
C2 0.026(3) 0.031(3) 0.023(3) 0.002(2) 0.012(3) -0.001(2)
C3 0.035(3) 0.025(3) 0.032(3) -0.008(2) 0.020(3) -0.007(2)
C4 0.030(3) 0.040(3) 0.015(3) 0.003(2) 0.011(3) 0.005(2)
C5 0.021(3) 0.025(3) 0.012(2) 0.0021(19) 0.007(2) 0.0016(19)
C6 0.023(3) 0.036(3) 0.015(3) -0.005(2) 0.008(2) 0.005(2)
C7 0.028(3) 0.029(3) 0.021(3) 0.000(2) 0.010(2) -0.003(2)
C8 0.030(3) 0.027(3) 0.024(3) 0.006(2) 0.012(2) -0.001(2)
C9 0.021(2) 0.017(2) 0.027(3) 0.0029(19) 0.012(2) 0.0020(19)
C10 0.015(2) 0.021(2) 0.023(3) 0.0025(19) 0.008(2) 0.0029(18)
C11 0.034(3) 0.015(2) 0.036(3) 0.001(2) 0.018(3) -0.001(2)
C12 0.024(3) 0.027(3) 0.032(3) -0.004(3) 0.014(3) -0.005(2)
Sn2 0.01118(19) 0.0248(2) 0.01279(18) -0.00164(13) 0.00517(14) -0.00343(13)
N3 0.016(2) 0.029(2) 0.015(2) -0.0034(17) 0.007(2) -0.0048(16)
N4 0.019(2) 0.0196(19) 0.0130(19) -0.0013(15) 0.0061(16) -0.0041(16)
C13 0.016(3) 0.030(3) 0.017(3) 0.000(2) 0.010(2) -0.0011(19)
C14 0.025(3) 0.026(3) 0.020(3) -0.004(2) 0.012(2) 0.006(2)
C15 0.023(3) 0.038(3) 0.022(3) 0.001(2) 0.013(3) 0.010(2)
C16 0.022(3) 0.033(3) 0.031(3) 0.012(2) 0.013(2) 0.005(2)
C17 0.023(3) 0.020(2) 0.018(3) 0.0003(19) 0.010(2) 0.000(2)
C18 0.039(3) 0.034(3) 0.025(3) -0.003(2) 0.017(3) 0.005(3)
C19 0.035(4) 0.039(3) 0.016(3) 0.005(2) 0.011(3) 0.009(3)
C20 0.027(3) 0.037(3) 0.018(3) 0.002(2) 0.011(3) -0.002(2)
C21 0.016(2) 0.025(2) 0.021(3) -0.002(2) 0.008(2) -0.0063(19)
C22 0.023(2) 0.021(2) 0.020(2) -0.0072(19) 0.007(2) -0.007(2)
C23 0.014(3) 0.030(3) 0.024(3) -0.001(2) 0.004(2) 0.0023(19)
C24 0.037(4) 0.023(3) 0.034(4) 0.004(2) 0.016(3) 0.002(2)

loop_
_atom_type_symbol
_atom_type_description
_atom_type_scat_dispersion_real
_atom_type_scat_dispersion_imag
_atom_type_scat_source
C C 0.0033 0.0016 'International Tables Vol C Tables 4.2.6.8 and 6.1.1.4'
H H 0.0000 0.0000 'International Tables Vol C Tables 4.2.6.8 and 6.1.1.4'
N N 0.0061 0.0033 'International Tables Vol C Tables 4.2.6.8 and 6.1.1.4'
Sn Sn -0.6537 1.4246 'International Tables Vol C Tables 4.2.6.8 and 6.1.1.4'

loop_
_geom_angle_atom_site_label_1
_geom_angle_atom_site_label_2
_geom_angle_atom_site_label_3
_geom_angle
_geom_angle_publ_flag
N2 Sn1 N1 82.05(17) yes
C1 N1 C9 118.8(4) yes
C1 N1 Sn1 129.3(3) yes
C9 N1 Sn1 111.9(3) yes
C10 N2 C5 117.7(4) yes
C10 N2 Sn1 113.7(3) yes
C5 N2 Sn1 128.3(3) yes
N1 C1 C2 111.2(5) ?
N1 C1 C3 111.3(4) ?
C2 C1 C3 109.2(4) ?
N1 C1 C4 108.7(4) ?
C2 C1 C4 108.6(5) ?
C3 C1 C4 107.7(5) ?
C1 C2 H2A 109.5 ?
C1 C2 H2B 109.5 ?
H2A C2 H2B 109.5 ?
C1 C2 H2C 109.5 ?
H2A C2 H2C 109.5 ?
H2B C2 H2C 109.5 ?
C1 C3 H3A 109.5 ?
C1 C3 H3B 109.5 ?
H3A C3 H3B 109.5 ?
C1 C3 H3C 109.5 ?
H3A C3 H3C 109.5 ?
H3B C3 H3C 109.5 ?
C1 C4 H4A 109.5 ?
C1 C4 H4B 109.5 ?
H4A C4 H4B 109.5 ?
C1 C4 H4C 109.5 ?
H4A C4 H4C 109.5 ?
H4B C4 H4C 109.5 ?
N2 C5 C7 111.8(5) ?
N2 C5 C6 108.0(4) ?
C7 C5 C6 108.2(4) ?
N2 C5 C8 110.7(4) ?
C7 C5 C8 109.6(5) ?
C6 C5 C8 108.5(5) ?
C5 C6 H6A 109.5 ?
C5 C6 H6B 109.5 ?
H6A C6 H6B 109.5 ?
C5 C6 H6C 109.5 ?
H6A C6 H6C 109.5 ?
H6B C6 H6C 109.5 ?
C5 C7 H7A 109.5 ?
C5 C7 H7B 109.5 ?
H7A C7 H7B 109.5 ?
C5 C7 H7C 109.5 ?
H7A C7 H7C 109.5 ?
H7B C7 H7C 109.5 ?
C5 C8 H8A 109.5 ?
C5 C8 H8B 109.5 ?
H8A C8 H8B 109.5 ?
C5 C8 H8C 109.5 ?
H8A C8 H8C 109.5 ?
H8B C8 H8C 109.5 ?
N1 C9 C11 112.0(4) ?
N1 C9 C10 108.0(4) ?
C11 C9 C10 110.2(4) ?
N1 C9 H9 108.9 ?
C11 C9 H9 108.9 ?
C10 C9 H9 108.9 ?
N2 C10 C9 108.2(4) ?
N2 C10 C12 113.3(4) ?
C9 C10 C12 108.8(5) ?
N2 C10 H10 108.8 ?
C9 C10 H10 108.8 ?
C12 C10 H10 108.8 ?
C9 C11 H11A 109.5 ?
C9 C11 H11B 109.5 ?
H11A C11 H11B 109.5 ?
C9 C11 H11C 109.5 ?
H11A C11 H11C 109.5 ?
H11B C11 H11C 109.5 ?
C10 C12 H12A 109.5 ?
C10 C12 H12B 109.5 ?
H12A C12 H12B 109.5 ?
C10 C12 H12C 109.5 ?
H12A C12 H12C 109.5 ?
H12B C12 H12C 109.5 ?
N3 Sn2 N4 81.97(18) yes
C13 N3 C21 118.8(4) yes
C13 N3 Sn2 127.5(4) yes
C21 N3 Sn2 113.3(3) yes
C22 N4 C17 118.8(4) yes
C22 N4 Sn2 111.9(3) yes
C17 N4 Sn2 129.3(3) yes
N3 C13 C14 108.2(4) ?
N3 C13 C15 111.5(5) ?
C14 C13 C15 108.1(4) ?
N3 C13 C16 111.1(4) ?
C14 C13 C16 109.3(5) ?
C15 C13 C16 108.6(5) ?
C13 C14 H14A 109.5 ?
C13 C14 H14B 109.5 ?
H14A C14 H14B 109.5 ?
C13 C14 H14C 109.5 ?
H14A C14 H14C 109.5 ?
H14B C14 H14C 109.5 ?
C13 C15 H15A 109.5 ?
C13 C15 H15B 109.5 ?
H15A C15 H15B 109.5 ?
C13 C15 H15C 109.5 ?
H15A C15 H15C 109.5 ?
H15B C15 H15C 109.5 ?
C13 C16 H16A 109.5 ?
C13 C16 H16B 109.5 ?
H16A C16 H16B 109.5 ?
C13 C16 H16C 109.5 ?
H16A C16 H16C 109.5 ?
H16B C16 H16C 109.5 ?
N4 C17 C20 107.9(4) ?
N4 C17 C18 111.6(4) ?
C20 C17 C18 108.8(5) ?
N4 C17 C19 109.9(5) ?
C20 C17 C19 109.7(5) ?
C18 C17 C19 109.0(5) ?
C17 C18 H18A 109.5 ?
C17 C18 H18B 109.5 ?
H18A C18 H18B 109.5 ?
C17 C18 H18C 109.5 ?
H18A C18 H18C 109.5 ?
H18B C18 H18C 109.5 ?
C17 C19 H19A 109.5 ?
C17 C19 H19B 109.5 ?
H19A C19 H19B 109.5 ?
C17 C19 H19C 109.5 ?
H19A C19 H19C 109.5 ?
H19B C19 H19C 109.5 ?
C17 C20 H20A 109.5 ?
C17 C20 H20B 109.5 ?
H20A C20 H20B 109.5 ?
C17 C20 H20C 109.5 ?
H20A C20 H20C 109.5 ?
H20B C20 H20C 109.5 ?
N3 C21 C22 108.2(4) ?
N3 C21 C23 112.9(4) ?
C22 C21 C23 109.6(5) ?
N3 C21 H21 108.7 ?
C22 C21 H21 108.7 ?
C23 C21 H21 108.7 ?
N4 C22 C21 108.5(4) ?
N4 C22 C24 112.2(5) ?
C21 C22 C24 110.1(5) ?
N4 C22 H22 108.7 ?
C21 C22 H22 108.7 ?
C24 C22 H22 108.7 ?
C21 C23 H23A 109.5 ?
C21 C23 H23B 109.5 ?
H23A C23 H23B 109.5 ?
C21 C23 H23C 109.5 ?
H23A C23 H23C 109.5 ?
H23B C23 H23C 109.5 ?
C22 C24 H24A 109.5 ?
C22 C24 H24B 109.5 ?
H24A C24 H24B 109.5 ?
C22 C24 H24C 109.5 ?
H24A C24 H24C 109.5 ?
H24B C24 H24C 109.5 ?

loop_
_geom_bond_atom_site_label_1
_geom_bond_atom_site_label_2
_geom_bond_distance
_geom_bond_publ_flag
Sn1 N2 2.019(4) yes
Sn1 N1 2.038(4) yes
N1 C1 1.476(7) ?
N1 C9 1.481(6) ?
N2 C10 1.477(6) ?
N2 C5 1.482(7) ?
C1 C2 1.526(8) ?
C1 C3 1.534(7) ?
C1 C4 1.530(9) ?
C2 H2A 0.9800 ?
C2 H2B 0.9800 ?
C2 H2C 0.9800 ?
C3 H3A 0.9800 ?
C3 H3B 0.9800 ?
C3 H3C 0.9800 ?
C4 H4A 0.9800 ?
C4 H4B 0.9800 ?
C4 H4C 0.9800 ?
C5 C7 1.520(8) ?
C5 C6 1.536(8) ?
C5 C8 1.542(7) ?
C6 H6A 0.9800 ?
C6 H6B 0.9800 ?
C6 H6C 0.9800 ?
C7 H7A 0.9800 ?
C7 H7B 0.9800 ?
C7 H7C 0.9800 ?
C8 H8A 0.9800 ?
C8 H8B 0.9800 ?
C8 H8C 0.9800 ?
C9 C11 1.535(7) ?
C9 C10 1.533(7) ?
C9 H9 1.0000 ?
C10 C12 1.552(7) ?
C10 H10 1.0000 ?
C11 H11A 0.9800 ?
C11 H11B 0.9800 ?
C11 H11C 0.9800 ?
C12 H12A 0.9800 ?
C12 H12B 0.9800 ?
C12 H12C 0.9800 ?
Sn2 N3 2.033(5) yes
Sn2 N4 2.039(4) yes
N3 C13 1.471(7) ?
N3 C21 1.472(7) ?
N4 C22 1.475(6) ?
N4 C17 1.475(7) ?
C13 C14 1.525(8) ?
C13 C15 1.534(7) ?
C13 C16 1.535(7) ?
C14 H14A 0.9800 ?
C14 H14B 0.9800 ?
C14 H14C 0.9800 ?
C15 H15A 0.9800 ?
C15 H15B 0.9800 ?
C15 H15C 0.9800 ?
C16 H16A 0.9800 ?
C16 H16B 0.9800 ?
C16 H16C 0.9800 ?
C17 C20 1.511(9) ?
C17 C18 1.532(7) ?
C17 C19 1.534(8) ?
C18 H18A 0.9800 ?
C18 H18B 0.9800 ?
C18 H18C 0.9800 ?
C19 H19A 0.9800 ?
C19 H19B 0.9800 ?
C19 H19C 0.9800 ?
C20 H20A 0.9800 ?
C20 H20B 0.9800 ?
C20 H20C 0.9800 ?
C21 C22 1.532(7) ?
C21 C23 1.537(7) ?
C21 H21 1.0000 ?
C22 C24 1.537(8) ?
C22 H22 1.0000 ?
C23 H23A 0.9800 ?
C23 H23B 0.9800 ?
C23 H23C 0.9800 ?
C24 H24A 0.9800 ?
C24 H24B 0.9800 ?
C24 H24C 0.9800 ?

loop_
_geom_torsion_atom_site_label_1
_geom_torsion_atom_site_label_2
_geom_torsion_atom_site_label_3
_geom_torsion_atom_site_label_4
_geom_torsion
N2 Sn1 N1 C1 161.1(5)
N2 Sn1 N1 C9 -16.2(3)
N1 Sn1 N2 C10 -9.0(3)
N1 Sn1 N2 C5 164.6(4)
C9 N1 C1 C2 68.9(6)
Sn1 N1 C1 C2 -108.2(5)
C9 N1 C1 C3 -53.1(6)
Sn1 N1 C1 C3 129.8(4)
C9 N1 C1 C4 -171.6(5)
Sn1 N1 C1 C4 11.3(6)
C10 N2 C5 C7 -56.6(6)
Sn1 N2 C5 C7 130.0(4)
C10 N2 C5 C6 -175.5(4)
Sn1 N2 C5 C6 11.1(6)
C10 N2 C5 C8 65.9(6)
Sn1 N2 C5 C8 -107.5(5)
C1 N1 C9 C11 97.9(5)
Sn1 N1 C9 C11 -84.5(5)
C1 N1 C9 C10 -140.7(4)
Sn1 N1 C9 C10 36.9(5)
C5 N2 C10 C9 -143.2(4)
Sn1 N2 C10 C9 31.2(5)
C5 N2 C10 C12 95.9(5)
Sn1 N2 C10 C12 -89.7(5)
N1 C9 C10 N2 -43.3(5)
C11 C9 C10 N2 79.2(5)
N1 C9 C10 C12 80.2(5)
C11 C9 C10 C12 -157.2(5)
N4 Sn2 N3 C13 -163.5(4)
N4 Sn2 N3 C21 9.7(3)
N3 Sn2 N4 C22 15.6(3)
N3 Sn2 N4 C17 -161.9(5)
C21 N3 C13 C14 173.1(4)
Sn2 N3 C13 C14 -14.1(6)
C21 N3 C13 C15 54.4(6)
Sn2 N3 C13 C15 -132.8(4)
C21 N3 C13 C16 -67.0(6)
Sn2 N3 C13 C16 105.9(5)
C22 N4 C17 C20 171.1(5)
Sn2 N4 C17 C20 -11.6(6)
C22 N4 C17 C18 51.7(6)
Sn2 N4 C17 C18 -131.0(4)
C22 N4 C17 C19 -69.3(6)
Sn2 N4 C17 C19 108.0(5)
C13 N3 C21 C22 142.2(5)
Sn2 N3 C21 C22 -31.6(5)
C13 N3 C21 C23 -96.3(6)
Sn2 N3 C21 C23 89.9(5)
C17 N4 C22 C21 141.2(4)
Sn2 N4 C22 C21 -36.5(5)
C17 N4 C22 C24 -97.0(6)
Sn2 N4 C22 C24 85.3(5)
N3 C21 C22 N4 43.6(6)
C23 C21 C22 N4 -79.9(5)
N3 C21 C22 C24 -79.5(5)
C23 C21 C22 C24 156.9(5)
